data_2243009
loop_
_publ_author_name
'Jansen van Vuuren, Leandri'
'Visser, Hendrik G.'
'Schutte-Smith, Marietjie'

_publ_section_title
;
 Crystal structure of 2-(methylamino)tropone
;
_journal_coeditor_code PK2619
_journal_issue 8
_journal_name_full 'Acta Crystallographica Section E'
_journal_page_first 1128
_journal_page_last 1132
_journal_paper_doi 10.1107/S2056989019009502
_journal_volume 75
_journal_year 2019
_chemical_formula_iupac 'C8 H9 N1 O1'
_chemical_formula_moiety 'C8 H9 N1 O1'
_chemical_formula_sum 'C8 H9 N O'
_chemical_formula_weight 135.16
_chemical_name_common
;
2-(Methylamino)tropone
;
_chemical_name_systematic
;
2-(Methylamino)cyclohepta-2,4,6-trien-1-one
;
_space_group_IT_number 14
_space_group_name_Hall '-P 2ybc'
_space_group_name_H-M_alt 'P 1 21/c 1'
_symmetry_cell_setting monoclinic
_symmetry_space_group_name_Hall '-P 2ybc'
_symmetry_space_group_name_H-M 'P 1 21/c 1'
_atom_sites_solution_hydrogens mixed
_atom_sites_solution_primary direct
_atom_sites_solution_secondary direct
_audit_creation_method 'WinGX routine CIF_UPDATE'
_cell_angle_alpha 90
_cell_angle_beta 110.639(9)
_cell_angle_gamma 90
_cell_formula_units_Z 12
_cell_length_a 17.635(5)
_cell_length_b 7.817(2)
_cell_length_c 16.718(4)
_cell_measurement_reflns_used 6617
_cell_measurement_temperature 100(2)
_cell_measurement_theta_max 23.70
_cell_measurement_theta_min 3.51
_cell_volume 2156.7(10)
_computing_cell_refinement
;
SAINT-Plus (Bruker, 2012)
;
_computing_data_collection
;
APEX2 (Bruker, 2012)
;
_computing_data_reduction
;
SAINT-Plus (Bruker, 2012)
;
_computing_molecular_graphics
;
DIAMOND (Brandenburg, 2006)
;
_computing_publication_material
;
WinGX (Farrugia, 2012)
;
_computing_structure_refinement
;
SHELXL2018 (Sheldrick, 2015)
;
_computing_structure_solution
;
SHELXS97 (Sheldrick, 2008)
;
_diffrn_ambient_temperature 100(2)
_diffrn_measured_fraction_theta_full 0.996
_diffrn_measured_fraction_theta_max 0.997
_diffrn_measurement_device_type 'Bruker X8 APEXII 4K Kappa CCD'
_diffrn_measurement_method '\w scans'
_diffrn_radiation_monochromator graphite
_diffrn_radiation_source 'fine-focus sealed tube'
_diffrn_radiation_type MoK\a
_diffrn_radiation_wavelength 0.71073
_diffrn_reflns_av_R_equivalents 0.0462
_diffrn_reflns_limit_h_max 23
_diffrn_reflns_limit_h_min -23
_diffrn_reflns_limit_k_max 10
_diffrn_reflns_limit_k_min -10
_diffrn_reflns_limit_l_max 22
_diffrn_reflns_limit_l_min -20
_diffrn_reflns_number 33879
_diffrn_reflns_theta_full 25.242
_diffrn_reflns_theta_max 27.994
_diffrn_reflns_theta_min 3.704
_diffrn_standards_number 0
_exptl_absorpt_coefficient_mu 0.083
_exptl_absorpt_correction_T_max 0.977
_exptl_absorpt_correction_T_min 0.970
_exptl_absorpt_correction_type multi-scan
_exptl_absorpt_process_details
;
SADABS (Krause <i>et al.</i>, 2015)
;
_exptl_crystal_colour yellow
_exptl_crystal_density_diffrn 1.249
_exptl_crystal_density_method 'not measured'
_exptl_crystal_description Cuboid
_exptl_crystal_F_000 864
_exptl_crystal_size_max 0.578
_exptl_crystal_size_mid 0.304
_exptl_crystal_size_min 0.277
_refine_diff_density_max 0.174
_refine_diff_density_min -0.132
_refine_ls_extinction_coef 0.0113(9)
_refine_ls_extinction_method
;
SHELXL2018 (Sheldrick, 2015)
;
_refine_ls_goodness_of_fit_ref 1.026
_refine_ls_hydrogen_treatment mixed
_refine_ls_matrix_type full
_refine_ls_number_constraints 0
_refine_ls_number_parameters 287
_refine_ls_number_reflns 5192
_refine_ls_number_restraints 0
_refine_ls_restrained_S_all 1.026
_refine_ls_R_factor_all 0.0681
_refine_ls_R_factor_gt 0.0394
_refine_ls_shift/su_max 0
_refine_ls_shift/su_mean 0
_refine_ls_structure_factor_coef Fsqd
_refine_ls_weighting_details 'w=1/[\s^2^(Fo^2^)+(0.0361P)^2^+0.4370P] where P=(Fo^2^+2Fc^2^)/3'
_refine_ls_weighting_scheme calc
_refine_ls_wR_factor_ref 0.1036
_reflns_number_gt 3575
_reflns_number_total 5192
_reflns_threshold_expression 'I > 2\s(I)'
_cod_data_source_file pk2619sup1.cif
_cod_data_source_block I
_cod_original_cell_volume 2156.8(10)
_cod_original_sg_symbol_H-M 'P 21/c'
_cod_database_code 2243009

loop_
_symmetry_equiv_pos_as_xyz
'x, y, z'
'-x, y+1/2, -z+1/2'
'-x, -y, -z'
'x, -y-1/2, z-1/2'

loop_
_atom_site_type_symbol
_atom_site_label
_atom_site_fract_x
_atom_site_fract_y
_atom_site_fract_z
_atom_site_U_iso_or_equiv
_atom_site_adp_type
_atom_site_calc_flag
_atom_site_occupancy
C C8A 0.12323(10) 0.5412(2) 0.21119(10) 0.0626(4) Uani d 1
H H8A1 0.113602 0.421239 0.221702 0.094 Uiso calc 1
H H8A2 0.172571 0.549845 0.197169 0.094 Uiso calc 1
H H8A3 0.077051 0.584932 0.163359 0.094 Uiso calc 1
C C8B 0.49672(10) 0.4930(2) 0.26816(10) 0.0586(4) Uani d 1
H H8B1 0.530729 0.588791 0.263364 0.088 Uiso calc 1
H H8B2 0.47058 0.440852 0.2118 0.088 Uiso calc 1
H H8B3 0.530411 0.407538 0.307747 0.088 Uiso calc 1
C C8C 0.19718(11) 0.2656(2) -0.10383(9) 0.0588(4) Uani d 1
H H8C1 0.234672 0.189118 -0.117954 0.088 Uiso calc 1
H H8C2 0.187004 0.367098 -0.140513 0.088 Uiso calc 1
H H8C3 0.145975 0.20569 -0.113027 0.088 Uiso calc 1
N N1A 0.13282(7) 0.64142(16) 0.28726(8) 0.0460(3) Uani d 1
N N1B 0.43536(8) 0.55487(16) 0.29999(8) 0.0454(3) Uani d 1
N N1C 0.23250(7) 0.31715(16) -0.01509(7) 0.0450(3) Uani d 1
O O1A 0.17457(6) 0.83578(13) 0.41777(6) 0.0530(3) Uani d 1
O O1B 0.30974(5) 0.61826(14) 0.33715(6) 0.0515(3) Uani d 1
O O1C 0.28810(7) 0.46038(12) 0.13314(6) 0.0574(3) Uani d 1
H HN1A 0.1803(10) 0.689(2) 0.3149(10) 0.064(5) Uiso d 1
H HN1B 0.3829(9) 0.5397(19) 0.2695(10) 0.052(4) Uiso d 1
H HN1C 0.2345(9) 0.428(2) -0.0016(10) 0.056(5) Uiso d 1
C C1B 0.37461(8) 0.67009(17) 0.39220(8) 0.0379(3) Uani d 1
C C2B 0.44995(7) 0.63079(16) 0.37612(8) 0.0379(3) Uani d 1
C C3B 0.52868(8) 0.66224(19) 0.43132(9) 0.0476(3) Uani d 1
H H3B 0.569782 0.625712 0.410663 0.057 Uiso calc 1
C C4B 0.55733(9) 0.7385(2) 0.51194(10) 0.0545(4) Uani d 1
H H4B 0.614666 0.74095 0.538203 0.065 Uiso calc 1
C C5B 0.51628(9) 0.8101(2) 0.55919(10) 0.0553(4) Uani d 1
H H5B 0.548086 0.855301 0.613404 0.066 Uiso calc 1
C C6B 0.43262(9) 0.82372(19) 0.53599(9) 0.0510(4) Uani d 1
H H6B 0.414495 0.882838 0.575565 0.061 Uiso calc 1
C C7B 0.37249(8) 0.76418(18) 0.46432(8) 0.0437(3) Uani d 1
H H7B 0.319314 0.790761 0.462424 0.052 Uiso calc 1
C C1C 0.27959(8) 0.30140(16) 0.13520(8) 0.0396(3) Uani d 1
C C2C 0.25275(7) 0.21032(16) 0.05204(8) 0.0346(3) Uani d 1
C C3C 0.24942(8) 0.03409(16) 0.03938(9) 0.0406(3) Uani d 1
H H3C 0.236584 -0.000441 -0.018381 0.049 Uiso calc 1
C C4C 0.26179(8) -0.09981(17) 0.09743(9) 0.0460(3) Uani d 1
H H4C 0.257336 -0.210933 0.073189 0.055 Uiso calc 1
C C5C 0.27941(9) -0.09661(19) 0.18414(10) 0.0495(4) Uani d 1
H H5C 0.283417 -0.204059 0.211879 0.059 Uiso calc 1
C C6C 0.29204(8) 0.0487(2) 0.23568(9) 0.0491(4) Uani d 1
H H6C 0.301651 0.026655 0.294322 0.059 Uiso calc 1
C C7C 0.29278(8) 0.21802(19) 0.21506(9) 0.0458(3) Uani d 1
H H7C 0.304073 0.293672 0.262311 0.055 Uiso calc 1
C C1A 0.10733(8) 0.76484(17) 0.40289(8) 0.0411(3) Uani d 1
C C2A 0.07897(8) 0.65224(16) 0.32681(8) 0.0395(3) Uani d 1
C C3A 0.00556(8) 0.56527(19) 0.29566(10) 0.0538(4) Uani d 1
H H3A -0.003564 0.505768 0.243542 0.065 Uiso calc 1
C C4A -0.05654(9) 0.5510(2) 0.32809(13) 0.0647(5) Uani d 1
H H4A -0.100588 0.48099 0.295409 0.078 Uiso calc 1
C C5A -0.06451(10) 0.6213(2) 0.39924(13) 0.0702(5) Uani d 1
H H5A -0.112064 0.59234 0.410595 0.084 Uiso calc 1
C C6A -0.01009(11) 0.7312(3) 0.45709(12) 0.0707(5) Uani d 1
H H6A -0.026039 0.768486 0.502906 0.085 Uiso calc 1
C C7A 0.06298(10) 0.7941(2) 0.45827(10) 0.0584(4) Uani d 1
H H7A 0.088461 0.870606 0.504039 0.07 Uiso calc 1

loop_
_atom_site_aniso_label
_atom_site_aniso_U_11
_atom_site_aniso_U_22
_atom_site_aniso_U_33
_atom_site_aniso_U_12
_atom_site_aniso_U_13
_atom_site_aniso_U_23
C8A 0.0635(10) 0.0735(11) 0.0479(9) -0.0028(9) 0.0162(8) -0.0172(8)
C8B 0.0646(10) 0.0627(10) 0.0585(10) 0.0095(8) 0.0343(8) 0.0034(8)
C8C 0.0758(11) 0.0571(9) 0.0380(8) 0.0003(8) 0.0132(7) 0.0016(7)
N1A 0.0412(7) 0.0501(7) 0.0437(7) -0.0052(6) 0.0114(5) -0.0085(6)
N1B 0.0432(7) 0.0527(7) 0.0421(7) 0.0019(6) 0.0171(6) 0.0013(5)
N1C 0.0587(7) 0.0373(6) 0.0384(6) -0.0010(5) 0.0164(5) -0.0014(5)
O1A 0.0484(6) 0.0480(6) 0.0582(6) -0.0073(5) 0.0132(5) -0.0137(5)
O1B 0.0353(5) 0.0712(7) 0.0441(6) -0.0060(5) 0.0091(4) -0.0063(5)
O1C 0.0861(8) 0.0361(5) 0.0494(6) -0.0083(5) 0.0230(6) -0.0073(5)
C1B 0.0360(7) 0.0408(7) 0.0354(7) -0.0023(5) 0.0106(5) 0.0074(5)
C2B 0.0385(7) 0.0371(7) 0.0388(7) -0.0007(5) 0.0146(6) 0.0094(6)
C3B 0.0355(7) 0.0566(9) 0.0517(8) 0.0001(6) 0.0166(6) 0.0091(7)
C4B 0.0353(7) 0.0669(10) 0.0522(9) -0.0082(7) 0.0042(6) 0.0085(8)
C5B 0.0516(9) 0.0634(10) 0.0422(8) -0.0135(7) 0.0056(7) -0.0022(7)
C6B 0.0576(9) 0.0530(9) 0.0425(8) -0.0058(7) 0.0177(7) -0.0046(7)
C7B 0.0409(7) 0.0497(8) 0.0417(7) -0.0007(6) 0.0158(6) 0.0021(6)
C1C 0.0402(7) 0.0381(7) 0.0416(7) -0.0022(5) 0.0158(6) -0.0058(6)
C2C 0.0327(6) 0.0361(6) 0.0365(7) 0.0003(5) 0.0141(5) -0.0009(5)
C3C 0.0445(7) 0.0367(7) 0.0417(7) -0.0003(6) 0.0164(6) -0.0054(6)
C4C 0.0478(8) 0.0337(7) 0.0571(9) 0.0026(6) 0.0192(7) -0.0010(6)
C5C 0.0486(8) 0.0423(8) 0.0561(9) 0.0042(6) 0.0165(7) 0.0120(7)
C6C 0.0462(8) 0.0590(9) 0.0393(8) -0.0020(7) 0.0117(6) 0.0074(7)
C7C 0.0492(8) 0.0502(8) 0.0372(7) -0.0054(6) 0.0143(6) -0.0050(6)
C1A 0.0396(7) 0.0367(7) 0.0420(7) 0.0057(6) 0.0080(6) 0.0033(6)
C2A 0.0368(7) 0.0347(7) 0.0417(7) 0.0039(5) 0.0072(6) 0.0032(6)
C3A 0.0406(8) 0.0510(8) 0.0620(10) -0.0038(6) 0.0086(7) -0.0062(7)
C4A 0.0392(8) 0.0596(10) 0.0907(13) -0.0038(7) 0.0170(8) 0.0064(9)
C5A 0.0445(9) 0.0794(12) 0.0920(14) 0.0088(9) 0.0308(9) 0.0247(11)
C6A 0.0661(11) 0.0884(13) 0.0683(11) 0.0241(10) 0.0372(10) 0.0169(10)
C7A 0.0603(10) 0.0643(10) 0.0504(9) 0.0113(8) 0.0194(8) -0.0021(8)

loop_
_atom_type_symbol
_atom_type_description
_atom_type_scat_dispersion_real
_atom_type_scat_dispersion_imag
_atom_type_scat_source
C C 0.0033 0.0016 'International Tables Vol C Tables 4.2.6.8 and 6.1.1.4'
H H 0 0 'International Tables Vol C Tables 4.2.6.8 and 6.1.1.4'
N N 0.0061 0.0033 'International Tables Vol C Tables 4.2.6.8 and 6.1.1.4'
O O 0.0106 0.006 'International Tables Vol C Tables 4.2.6.8 and 6.1.1.4'

loop_
_geom_angle_atom_site_label_1
_geom_angle_atom_site_label_2
_geom_angle_atom_site_label_3
_geom_angle_site_symmetry_1
_geom_angle
N1A C8A H8A1 . 109.5
N1A C8A H8A2 . 109.5
H8A1 C8A H8A2 . 109.5
N1A C8A H8A3 . 109.5
H8A1 C8A H8A3 . 109.5
H8A2 C8A H8A3 . 109.5
N1B C8B H8B1 . 109.5
N1B C8B H8B2 . 109.5
H8B1 C8B H8B2 . 109.5
N1B C8B H8B3 . 109.5
H8B1 C8B H8B3 . 109.5
H8B2 C8B H8B3 . 109.5
N1C C8C H8C1 . 109.5
N1C C8C H8C2 . 109.5
H8C1 C8C H8C2 . 109.5
N1C C8C H8C3 . 109.5
H8C1 C8C H8C3 . 109.5
H8C2 C8C H8C3 . 109.5
C2A N1A C8A . 125.69(13)
C2A N1A HN1A . 115.0(11)
C8A N1A HN1A . 118.8(11)
C2B N1B C8B . 125.27(13)
C2B N1B HN1B . 114.4(10)
C8B N1B HN1B . 120.3(10)
C2C N1C C8C . 125.07(12)
C2C N1C HN1C . 114.7(10)
C8C N1C HN1C . 119.5(10)
O1A O1A C1A 1 0(10)
O1B O1B C1B 1 0(10)
O1C O1C C1C 1 0(10)
O1B C1B O1B 1 0.00(15)
O1B C1B C7B 1 119.87(12)
O1B C1B C7B . 119.87(12)
O1B C1B C2B 1 116.40(12)
O1B C1B C2B . 116.40(12)
C7B C1B C2B . 123.72(12)
N1B C2B C3B . 121.26(12)
N1B C2B C1B . 112.32(11)
C3B C2B C1B . 126.40(13)
C2B C3B C4B . 130.76(14)
C2B C3B H3B . 114.6
C4B C3B H3B . 114.6
C5B C4B C3B . 130.44(14)
C5B C4B H4B . 114.8
C3B C4B H4B . 114.8
C4B C5B C6B . 126.62(14)
C4B C5B H5B . 116.7
C6B C5B H5B . 116.7
C7B C6B C5B . 129.43(15)
C7B C6B H6B . 115.3
C5B C6B H6B . 115.3
C6B C7B C1B . 132.22(14)
C6B C7B H7B . 113.9
C1B C7B H7B . 113.9
O1C C1C O1C 1 0.00(10)
O1C C1C C7C 1 119.73(12)
O1C C1C C7C . 119.73(12)
O1C C1C C2C 1 116.86(12)
O1C C1C C2C . 116.86(12)
C7C C1C C2C . 123.36(12)
N1C C2C C3C . 120.28(12)
N1C C2C C1C . 112.83(11)
C3C C2C C1C . 126.87(12)
C4C C3C C2C . 130.60(13)
C4C C3C H3C . 114.7
C2C C3C H3C . 114.7
C5C C4C C3C . 130.16(13)
C5C C4C H4C . 114.9
C3C C4C H4C . 114.9
C4C C5C C6C . 126.51(13)
C4C C5C H5C . 116.7
C6C C5C H5C . 116.7
C7C C6C C5C . 130.18(14)
C7C C6C H6C . 114.9
C5C C6C H6C . 114.9
C6C C7C C1C . 131.55(13)
C6C C7C H7C . 114.2
C1C C7C H7C . 114.2
O1A C1A O1A 1 0.00(9)
O1A C1A C7A 1 119.86(13)
O1A C1A C7A . 119.86(13)
O1A C1A C2A 1 116.32(12)
O1A C1A C2A . 116.32(12)
C7A C1A C2A . 123.82(13)
N1A C2A C3A . 120.88(13)
N1A C2A C1A . 112.23(11)
C3A C2A C1A . 126.88(13)
C4A C3A C2A . 130.67(16)
C4A C3A H3A . 114.7
C2A C3A H3A . 114.7
C5A C4A C3A . 130.39(16)
C5A C4A H4A . 114.8
C3A C4A H4A . 114.8
C4A C5A C6A . 126.67(16)
C4A C5A H5A . 116.7
C6A C5A H5A . 116.7
C7A C6A C5A . 130.12(17)
C7A C6A H6A . 114.9
C5A C6A H6A . 114.9
C6A C7A C1A . 131.32(16)
C6A C7A H7A . 114.3
C1A C7A H7A . 114.3

loop_
_geom_bond_atom_site_label_1
_geom_bond_atom_site_label_2
_geom_bond_site_symmetry_2
_geom_bond_distance
C8A N1A . 1.4518(19)
C8A H8A1 . 0.98
C8A H8A2 . 0.98
C8A H8A3 . 0.98
C8B N1B . 1.4470(18)
C8B H8B1 . 0.98
C8B H8B2 . 0.98
C8B H8B3 . 0.98
C8C N1C . 1.4492(18)
C8C H8C1 . 0.98
C8C H8C2 . 0.98
C8C H8C3 . 0.98
N1A C2A . 1.3376(18)
N1A HN1A . 0.884(17)
N1B C2B . 1.3444(17)
N1B HN1B . 0.893(15)
N1C C2C . 1.3423(16)
N1C HN1C . 0.890(16)
O1A O1A 1 0.000(3)
O1A C1A . 1.2519(16)
O1B O1B 1 0.0000(19)
O1B C1B . 1.2561(15)
O1C O1C 1 0.000(3)
O1C C1C . 1.2537(16)
C1B C7B . 1.4240(19)
C1B C2B . 1.4777(18)
C2B C3B . 1.3917(19)
C3B C4B . 1.395(2)
C3B H3B . 0.95
C4B C5B . 1.366(2)
C4B H4B . 0.95
C5B C6B . 1.391(2)
C5B H5B . 0.95
C6B C7B . 1.3716(19)
C6B H6B . 0.95
C7B H7B . 0.95
C1C C7C . 1.4293(19)
C1C C2C . 1.4832(18)
C2C C3C . 1.3919(18)
C3C C4C . 1.3913(19)
C3C H3C . 0.95
C4C C5C . 1.372(2)
C4C H4C . 0.95
C5C C6C . 1.395(2)
C5C H5C . 0.95
C6C C7C . 1.369(2)
C6C H6C . 0.95
C7C H7C . 0.95
C1A C7A . 1.426(2)
C1A C2A . 1.4812(19)
C2A C3A . 1.3906(19)
C3A C4A . 1.387(2)
C3A H3A . 0.95
C4A C5A . 1.362(3)
C4A H4A . 0.95
C5A C6A . 1.393(3)
C5A H5A . 0.95
C6A C7A . 1.373(2)
C6A H6A . 0.95
C7A H7A . 0.95

loop_
_geom_hbond_atom_site_label_D
_geom_hbond_atom_site_label_H
_geom_hbond_atom_site_label_A
_geom_hbond_site_symmetry_A
_geom_hbond_distance_DH
_geom_hbond_distance_HA
_geom_hbond_distance_DA
_geom_hbond_angle_DHA
_geom_hbond_publ_flag
N1A HN1A O1A 1 0.884(17) 2.099(16) 2.5453(16) 110.3(13) yes
N1A HN1A O1B 1 0.884(17) 2.248(17) 2.9375(17) 134.6(14) yes
N1B HN1B O1B 1 0.893(15) 2.085(15) 2.5513(16) 111.5(12) yes
N1B HN1B O1C 1 0.893(15) 2.385(15) 3.1566(18) 144.7(13) yes
N1C HN1C O1C 1 0.890(16) 2.130(15) 2.5775(16) 110.3(12) yes
N1C HN1C O1A 4_575 0.890(16) 2.313(16) 2.9759(17) 131.3(13) yes
C5C H5C O1B 1_545 0.95 2.42 3.2914(19) 152.8 yes
C7B H7B O1A 1 0.95 2.42 3.3446(19) 164.5 yes
C8C H8C2 O1A 4_575 0.98 2.56 3.178(2) 121.2 yes

loop_
_geom_torsion_atom_site_label_1
_geom_torsion_atom_site_label_2
_geom_torsion_atom_site_label_3
_geom_torsion_atom_site_label_4
_geom_torsion_site_symmetry_1
_geom_torsion
O1B O1B C1B C7B 1 0.00(7)
O1B O1B C1B C2B 1 0.00(11)
C8B N1B C2B C3B . 2.3(2)
C8B N1B C2B C1B . -176.57(13)
O1B C1B C2B N1B 1 4.66(16)
O1B C1B C2B N1B . 4.66(16)
C7B C1B C2B N1B . -174.08(12)
O1B C1B C2B C3B 1 -174.13(13)
O1B C1B C2B C3B . -174.13(13)
C7B C1B C2B C3B . 7.1(2)
N1B C2B C3B C4B . 179.84(15)
C1B C2B C3B C4B . -1.5(2)
C2B C3B C4B C5B . -2.6(3)
C3B C4B C5B C6B . -0.1(3)
C4B C5B C6B C7B . 3.1(3)
C5B C6B C7B C1B . 0.8(3)
O1B C1B C7B C6B 1 174.25(15)
O1B C1B C7B C6B . 174.25(15)
C2B C1B C7B C6B . -7.1(2)
O1C O1C C1C C7C 1 0.0(2)
O1C O1C C1C C2C 1 0.0(2)
C8C N1C C2C C3C . 7.7(2)
C8C N1C C2C C1C . -174.00(13)
O1C C1C C2C N1C 1 -7.16(17)
O1C C1C C2C N1C . -7.16(17)
C7C C1C C2C N1C . 170.43(12)
O1C C1C C2C C3C 1 171.01(13)
O1C C1C C2C C3C . 171.01(13)
C7C C1C C2C C3C . -11.4(2)
N1C C2C C3C C4C . -174.98(13)
C1C C2C C3C C4C . 7.0(2)
C2C C3C C4C C5C . 1.4(3)
C3C C4C C5C C6C . -2.5(3)
C4C C5C C6C C7C . -2.3(3)
C5C C6C C7C C1C . 1.4(3)
O1C C1C C7C C6C 1 -175.92(15)
O1C C1C C7C C6C . -175.92(15)
C2C C1C C7C C6C . 6.6(2)
O1A O1A C1A C7A 1 0.00(3)
O1A O1A C1A C2A 1 0.00(2)
C8A N1A C2A C3A . -0.8(2)
C8A N1A C2A C1A . 179.80(13)
O1A C1A C2A N1A 1 1.88(17)
O1A C1A C2A N1A . 1.88(17)
C7A C1A C2A N1A . -177.78(13)
O1A C1A C2A C3A 1 -177.44(13)
O1A C1A C2A C3A . -177.44(13)
C7A C1A C2A C3A . 2.9(2)
N1A C2A C3A C4A . 176.30(16)
C1A C2A C3A C4A . -4.4(3)
C2A C3A C4A C5A . 1.6(3)
C3A C4A C5A C6A . 1.5(3)
C4A C5A C6A C7A . -0.6(3)
C5A C6A C7A C1A . -1.8(3)
O1A C1A C7A C6A 1 -178.88(16)
O1A C1A C7A C6A . -178.88(16)
C2A C1A C7A C6A . 0.8(3)
